data_4320934
loop_
_publ_author_name
'Giancarlo Francese'
'Francisco M. Romero'
'Antonia Neels'
'Helen Stoeckli-Evans'
'Silvio Decurtins'

_publ_section_title
;
 Crystal Structures and Magnetic Properties of Metal Complexes Bearing
 Four Nitronyl Nitroxide Moieties in the Same Coordination Sphere
;
_journal_name_full 'Inorganic Chemistry'
_journal_page_first 2087
_journal_page_last 2095
_journal_paper_doi 10.1021/ic991236a
_journal_volume 39
_journal_year 2000
_chemical_formula_sum 'C43 H61.5 Cl2 N12.5 O16 Zn'
_chemical_formula_weight 1145.82
_chemical_name_systematic
; 
 ? 
;
_space_group_IT_number 2
_symmetry_cell_setting triclinic
_symmetry_space_group_name_Hall '-P 1'
_symmetry_space_group_name_H-M 'P -1'
_atom_sites_solution_hydrogens geom
_atom_sites_solution_primary direct
_atom_sites_solution_secondary difmap
_audit_creation_method SHELXL-97
_cell_angle_alpha 96.037(12)
_cell_angle_beta 102.245(11)
_cell_angle_gamma 114.983(10)
_cell_formula_units_Z 2
_cell_length_a 11.4097(10)
_cell_length_b 12.9316(13)
_cell_length_c 21.609(2)
_cell_measurement_reflns_used 5000
_cell_measurement_temperature 223(2)
_cell_measurement_theta_max 26.05
_cell_measurement_theta_min 1.65
_cell_volume 2755.1(6)
_computing_cell_refinement 'CELL, Stoe & Cie Company, Germany'
_computing_data_collection 'EXPOSE, Stoe & Cie Company, Germany'
_computing_data_reduction 'XRED, Stoe & Cie Company, Germany'
_computing_molecular_graphics 'PLATON97 (Spek, 1997)'
_computing_publication_material 'SHELXL-97 (Sheldrick, 1997)'
_computing_structure_refinement 'SHELXL-97 (Sheldrick, 1997)'
_computing_structure_solution 'SHELXS-97 (Sheldrick, 1990)'
_diffrn_ambient_temperature 223(2)
_diffrn_measured_fraction_theta_full 0.932
_diffrn_measured_fraction_theta_max 0.932
_diffrn_measurement_device_type 'IPDS, Stoe & Cie Company, Germany'
_diffrn_measurement_method 'Phi oscillation scans'
_diffrn_radiation_monochromator graphite
_diffrn_radiation_source 'fine-focus sealed tube'
_diffrn_radiation_type MoK\a
_diffrn_radiation_wavelength 0.71073
_diffrn_reflns_av_R_equivalents 0.0564
_diffrn_reflns_av_sigmaI/netI 0.0916
_diffrn_reflns_limit_h_max 13
_diffrn_reflns_limit_h_min -13
_diffrn_reflns_limit_k_max 15
_diffrn_reflns_limit_k_min -15
_diffrn_reflns_limit_l_max 26
_diffrn_reflns_limit_l_min -26
_diffrn_reflns_number 20406
_diffrn_reflns_theta_full 25.84
_diffrn_reflns_theta_max 25.84
_diffrn_reflns_theta_min 2.01
_exptl_absorpt_coefficient_mu 0.618
_exptl_absorpt_correction_type none
_exptl_crystal_colour 'dark violet'
_exptl_crystal_density_diffrn 1.381
_exptl_crystal_density_meas ?
_exptl_crystal_density_method 'not measured'
_exptl_crystal_description plate
_exptl_crystal_F_000 1198
_exptl_crystal_size_max 0.60
_exptl_crystal_size_mid 0.40
_exptl_crystal_size_min 0.15
_refine_diff_density_max 1.002
_refine_diff_density_min -0.979
_refine_diff_density_rms 0.104
_refine_ls_extinction_method none
_refine_ls_goodness_of_fit_ref 0.941
_refine_ls_hydrogen_treatment mixed
_refine_ls_matrix_type full
_refine_ls_number_parameters 701
_refine_ls_number_reflns 9916
_refine_ls_number_restraints 10
_refine_ls_restrained_S_all 0.947
_refine_ls_R_factor_all 0.1012
_refine_ls_R_factor_gt 0.0670
_refine_ls_shift/su_max 0.011
_refine_ls_shift/su_mean 0.000
_refine_ls_structure_factor_coef Fsqd
_refine_ls_weighting_details 'calc w=1/[\s^2^(Fo^2^)+(0.1261P)^2^+0.0000P] where P=(Fo^2^+2Fc^2^)/3'
_refine_ls_weighting_scheme calc
_refine_ls_wR_factor_gt 0.1770
_refine_ls_wR_factor_ref 0.1940
_reflns_number_gt 6354
_reflns_number_total 9916
_reflns_threshold_expression >2sigma(I)
_cod_data_source_file ic991236a_3.cif
_cod_data_source_block compound3
_cod_depositor_comments
;
The following automatic conversions were performed:

'_exptl_crystal_density_meas' value 'none' was changed to '?' - the
value is perceived as not measured.

Automatic conversion script
Id: cif_fix_values 3008 2015-01-20 13:52:24Z robertas 
;
_cod_original_cell_volume 2755.1(5)
_cod_original_formula_sum 'C43 H61.50 Cl2 N12.50 O16 Zn'
_cod_database_code 4320934

loop_
_symmetry_equiv_pos_as_xyz
'x, y, z'
'-x, -y, -z'

loop_
_atom_site_label
_atom_site_type_symbol
_atom_site_fract_x
_atom_site_fract_y
_atom_site_fract_z
_atom_site_U_iso_or_equiv
_atom_site_adp_type
_atom_site_occupancy
_atom_site_symmetry_multiplicity
_atom_site_calc_flag
_atom_site_refinement_flags
_atom_site_disorder_assembly
_atom_site_disorder_group
Zn1 Zn 0.54731(5) 0.72228(4) 0.73769(2) 0.02249(16) Uani 1 1 d . . .
C1 C 0.2465(5) 0.6105(4) 0.6658(2) 0.0296(10) Uani 1 1 d . . .
C2 C 0.1294(6) 0.5857(5) 0.6185(3) 0.0403(12) Uani 1 1 d . . .
H2 H 0.0445 0.5355 0.6226 0.048 Uiso 1 1 calc R . .
C3 C 0.1394(6) 0.6357(5) 0.5658(2) 0.0424(13) Uani 1 1 d . . .
H3 H 0.0613 0.6198 0.5331 0.051 Uiso 1 1 calc R . .
C4 C 0.2641(5) 0.7088(4) 0.5610(2) 0.0344(11) Uani 1 1 d . . .
H4 H 0.2724 0.7438 0.5251 0.041 Uiso 1 1 calc R . .
C5 C 0.3779(5) 0.7308(4) 0.60965(19) 0.0246(9) Uani 1 1 d . . .
C6 C 0.2382(5) 0.5562(4) 0.7227(2) 0.0335(11) Uani 1 1 d . . .
C7 C 0.2826(7) 0.4606(5) 0.8050(3) 0.0489(14) Uani 1 1 d . . .
C8 C 0.1646(7) 0.4869(6) 0.8111(3) 0.0534(15) Uani 1 1 d . . .
C9 C 0.2356(10) 0.3313(6) 0.7742(4) 0.088(3) Uani 1 1 d . . .
H9A H 0.3098 0.3230 0.7633 0.131 Uiso 1 1 calc R . .
H9B H 0.1615 0.3064 0.7352 0.131 Uiso 1 1 calc R . .
H9C H 0.2059 0.2834 0.8048 0.131 Uiso 1 1 calc R . .
C10 C 0.3972(8) 0.5027(8) 0.8646(3) 0.080(2) Uani 1 1 d . . .
H10A H 0.4648 0.4812 0.8559 0.119 Uiso 1 1 calc R . .
H10B H 0.3650 0.4673 0.8990 0.119 Uiso 1 1 calc R . .
H10C H 0.4365 0.5871 0.8780 0.119 Uiso 1 1 calc R . .
C11 C 0.2116(9) 0.5958(7) 0.8652(4) 0.077(2) Uani 1 1 d . . .
H11A H 0.1373 0.6141 0.8647 0.116 Uiso 1 1 calc R . .
H11B H 0.2856 0.6617 0.8578 0.116 Uiso 1 1 calc R . .
H11C H 0.2416 0.5801 0.9070 0.116 Uiso 1 1 calc R . .
C12 C 0.0387(9) 0.3868(8) 0.8157(5) 0.096(3) Uani 1 1 d . . .
H12A H -0.0289 0.4129 0.8175 0.143 Uiso 1 1 calc R . .
H12B H 0.0595 0.3593 0.8546 0.143 Uiso 1 1 calc R . .
H12C H 0.0044 0.3236 0.7779 0.143 Uiso 1 1 calc R . .
C13 C 0.5128(5) 0.8117(4) 0.6068(2) 0.0261(10) Uani 1 1 d . A .
C14 C 0.6866(6) 0.9213(5) 0.5622(3) 0.0524(9) Uani 1 1 d D . .
C15 C 0.7382(7) 0.9608(5) 0.6359(3) 0.0524(9) Uani 1 1 d D A .
C16A C 0.6528(13) 1.0324(10) 0.5392(6) 0.051(3) Uani 0.50 1 d P A 2
H16D H 0.5988 1.0073 0.4942 0.076 Uiso 0.50 1 calc PR A 2
H16E H 0.7369 1.1013 0.5441 0.076 Uiso 0.50 1 calc PR A 2
H16F H 0.6036 1.0510 0.5664 0.076 Uiso 0.50 1 calc PR A 2
C16 C 0.7068(14) 0.9920(10) 0.5155(5) 0.0524(9) Uani 0.50 1 d PD A 1
H16A H 0.6509 0.9442 0.4727 0.079 Uiso 0.50 1 calc PR A 1
H16B H 0.8009 1.0263 0.5160 0.079 Uiso 0.50 1 calc PR A 1
H16C H 0.6825 1.0538 0.5259 0.079 Uiso 0.50 1 calc PR A 1
C17A C 0.7521(14) 0.8975(14) 0.5193(5) 0.067(4) Uani 0.50 1 d P A 2
H17D H 0.7168 0.9091 0.4770 0.100 Uiso 0.50 1 calc PR A 2
H17E H 0.7369 0.8171 0.5154 0.100 Uiso 0.50 1 calc PR A 2
H17F H 0.8481 0.9497 0.5355 0.100 Uiso 0.50 1 calc PR A 2
C17 C 0.7531(12) 0.8294(10) 0.5511(6) 0.0524(9) Uani 0.50 1 d PD A 1
H17A H 0.6970 0.7695 0.5119 0.079 Uiso 0.50 1 calc PR A 1
H17B H 0.7576 0.7931 0.5880 0.079 Uiso 0.50 1 calc PR A 1
H17C H 0.8432 0.8727 0.5469 0.079 Uiso 0.50 1 calc PR A 1
C18A C 0.7274(14) 1.0809(9) 0.6466(6) 0.046(3) Uani 0.50 1 d P A 2
H18D H 0.7482 1.1113 0.6927 0.069 Uiso 0.50 1 calc PR A 2
H18E H 0.6365 1.0664 0.6249 0.069 Uiso 0.50 1 calc PR A 2
H18F H 0.7909 1.1374 0.6287 0.069 Uiso 0.50 1 calc PR A 2
C18 C 0.7933(15) 1.0830(10) 0.6722(6) 0.0524(9) Uani 0.50 1 d PD A 1
H18A H 0.8321 1.0889 0.7177 0.079 Uiso 0.50 1 calc PR A 1
H18B H 0.7213 1.1054 0.6677 0.079 Uiso 0.50 1 calc PR A 1
H18C H 0.8624 1.1346 0.6548 0.079 Uiso 0.50 1 calc PR A 1
C19A C 0.8677(11) 0.9757(12) 0.6768(5) 0.044(3) Uani 0.50 1 d P A 2
H19D H 0.8839 1.0154 0.7207 0.066 Uiso 0.50 1 calc PR A 2
H19E H 0.9400 1.0218 0.6594 0.066 Uiso 0.50 1 calc PR A 2
H19F H 0.8644 0.8996 0.6773 0.066 Uiso 0.50 1 calc PR A 2
C19 C 0.8421(13) 0.9138(12) 0.6542(6) 0.0524(9) Uani 0.50 1 d PD A 1
H19A H 0.8742 0.9278 0.7011 0.079 Uiso 0.50 1 calc PR A 1
H19B H 0.9176 0.9537 0.6372 0.079 Uiso 0.50 1 calc PR A 1
H19C H 0.7998 0.8305 0.6358 0.079 Uiso 0.50 1 calc PR A 1
C20 C 0.7629(5) 0.8268(4) 0.8708(2) 0.0337(11) Uani 1 1 d . . .
C21 C 0.8634(6) 0.8355(5) 0.9236(3) 0.0536(17) Uani 1 1 d . . .
H21 H 0.8949 0.8933 0.9617 0.064 Uiso 1 1 calc R . .
C22 C 0.9153(7) 0.7578(6) 0.9187(3) 0.065(2) Uani 1 1 d . . .
H22 H 0.9830 0.7618 0.9538 0.078 Uiso 1 1 calc R . .
C23 C 0.8679(6) 0.6735(5) 0.8623(3) 0.0517(16) Uani 1 1 d . . .
H23 H 0.9035 0.6204 0.8581 0.062 Uiso 1 1 calc R . .
C24 C 0.7670(5) 0.6694(4) 0.8121(2) 0.0334(11) Uani 1 1 d . . .
C25 C 0.7043(5) 0.9083(4) 0.8735(2) 0.0298(10) Uani 1 1 d . . .
C26 C 0.5470(5) 0.9832(4) 0.8633(2) 0.0313(11) Uani 1 1 d . . .
C27 C 0.6907(5) 1.0855(4) 0.8959(2) 0.0340(11) Uani 1 1 d . . .
C28 C 0.4678(7) 0.9997(5) 0.8023(3) 0.0490(15) Uani 1 1 d . . .
H28A H 0.3813 0.9307 0.7845 0.073 Uiso 1 1 calc R . .
H28B H 0.5181 1.0115 0.7705 0.073 Uiso 1 1 calc R . .
H28C H 0.4536 1.0674 0.8130 0.073 Uiso 1 1 calc R . .
C29 C 0.4598(6) 0.9450(5) 0.9089(3) 0.0428(13) Uani 1 1 d . . .
H29A H 0.3788 0.8730 0.8869 0.064 Uiso 1 1 calc R . .
H29B H 0.4352 1.0055 0.9220 0.064 Uiso 1 1 calc R . .
H29C H 0.5098 0.9322 0.9471 0.064 Uiso 1 1 calc R . .
C30 C 0.7485(8) 1.1656(6) 0.8518(3) 0.0675(19) Uani 1 1 d . . .
H30A H 0.8405 1.2231 0.8745 0.101 Uiso 1 1 calc R . .
H30B H 0.6943 1.2053 0.8397 0.101 Uiso 1 1 calc R . .
H30C H 0.7475 1.1197 0.8130 0.101 Uiso 1 1 calc R . .
C31 C 0.7081(7) 1.1565(5) 0.9614(3) 0.0543(16) Uani 1 1 d . . .
H31A H 0.7968 1.2235 0.9757 0.081 Uiso 1 1 calc R . .
H31B H 0.6987 1.1079 0.9930 0.081 Uiso 1 1 calc R . .
H31C H 0.6397 1.1833 0.9568 0.081 Uiso 1 1 calc R . .
C32 C 0.7149(5) 0.5795(4) 0.7514(2) 0.0307(10) Uani 1 1 d . . .
C33 C 0.6426(5) 0.4909(4) 0.6395(2) 0.0335(11) Uani 1 1 d . . .
C34 C 0.6371(6) 0.3973(4) 0.6797(2) 0.0397(12) Uani 1 1 d . . .
C35 C 0.7659(7) 0.5382(6) 0.6137(3) 0.0532(15) Uani 1 1 d . . .
H35A H 0.7745 0.6083 0.5985 0.080 Uiso 1 1 calc R . .
H35B H 0.7552 0.4796 0.5781 0.080 Uiso 1 1 calc R . .
H35C H 0.8463 0.5567 0.6482 0.080 Uiso 1 1 calc R . .
C36 C 0.5141(6) 0.4593(5) 0.5873(3) 0.0505(16) Uani 1 1 d . . .
H36A H 0.5262 0.5238 0.5658 0.076 Uiso 1 1 calc R . .
H36B H 0.4409 0.4439 0.6068 0.076 Uiso 1 1 calc R . .
H36C H 0.4927 0.3901 0.5558 0.076 Uiso 1 1 calc R . .
C37 C 0.4950(7) 0.3161(5) 0.6815(3) 0.0605(18) Uani 1 1 d . . .
H37A H 0.5004 0.2740 0.7157 0.091 Uiso 1 1 calc R . .
H37B H 0.4455 0.2607 0.6401 0.091 Uiso 1 1 calc R . .
H37C H 0.4488 0.3619 0.6897 0.091 Uiso 1 1 calc R . .
C38 C 0.7112(7) 0.3278(5) 0.6641(3) 0.0577(18) Uani 1 1 d . . .
H38A H 0.7149 0.2815 0.6963 0.087 Uiso 1 1 calc R . .
H38B H 0.8021 0.3813 0.6648 0.087 Uiso 1 1 calc R . .
H38C H 0.6636 0.2765 0.6215 0.087 Uiso 1 1 calc R . .
C39 C 0.8211(17) 0.4948(18) 0.9730(10) 0.102 Uiso 0.50 1 d PD . .
C40 C 0.9520(18) 0.5163(19) 0.9934(10) 0.102 Uiso 0.50 1 d PD . .
H40A H 0.9925 0.5323 0.9581 0.153 Uiso 0.50 1 calc PR . .
H40B H 0.9562 0.4486 1.0070 0.153 Uiso 0.50 1 calc PR . .
H40C H 1.0006 0.5835 1.0296 0.153 Uiso 0.50 1 calc PR . .
C41 C 0.062(6) 0.867(3) 0.782(2) 0.183 Uiso 0.50 1 d PD B 1
C41A C 0.083(4) 0.893(3) 0.7839(16) 0.115 Uiso 0.50 1 d P C 2
C42 C 0.094(3) 0.976(2) 0.8252(13) 0.144 Uiso 0.50 1 d PD B 1
H42A H 0.1164 0.9697 0.8701 0.215 Uiso 0.50 1 calc PR B 1
H42B H 0.0169 0.9917 0.8161 0.215 Uiso 0.50 1 calc PR B 1
H42C H 0.1706 1.0399 0.8180 0.215 Uiso 0.50 1 calc PR B 1
C42A C 0.155(5) 1.013(4) 0.781(2) 0.25(2) Uiso 0.50 1 d P C 2
H42D H 0.1224 1.0594 0.8030 0.379 Uiso 0.50 1 calc PR C 2
H42E H 0.1413 1.0186 0.7356 0.379 Uiso 0.50 1 calc PR C 2
H42F H 0.2505 1.0409 0.8012 0.379 Uiso 0.50 1 calc PR C 2
C43 C 0.3000(9) 0.9804(7) 0.6333(3) 0.070(2) Uani 1 1 d D . .
C44 C 0.1665(10) 0.9576(10) 0.6239(5) 0.107(3) Uani 1 1 d D . .
H44A H 0.1091 0.8895 0.5888 0.161 Uiso 1 1 calc R . .
H44B H 0.1559 1.0246 0.6129 0.161 Uiso 1 1 calc R . .
H44C H 0.1412 0.9427 0.6634 0.161 Uiso 1 1 calc R . .
N1 N 0.3699(4) 0.6826(3) 0.66230(16) 0.0241(8) Uani 1 1 d . . .
N2 N 0.3286(4) 0.5288(3) 0.75498(18) 0.0310(9) Uani 1 1 d . . .
N3 N 0.1341(5) 0.5252(4) 0.7490(2) 0.0453(11) Uani 1 1 d . . .
N4 N 0.6201(4) 0.8812(3) 0.65596(16) 0.0239(8) Uani 1 1 d . . .
N5 N 0.5449(4) 0.8305(3) 0.55043(18) 0.0348(9) Uani 1 1 d . A .
N6 N 0.7138(4) 0.7443(3) 0.81553(17) 0.0277(8) Uani 1 1 d . . .
N7 N 0.5789(4) 0.8858(3) 0.84501(16) 0.0269(8) Uani 1 1 d . . .
N8 N 0.7734(4) 1.0209(4) 0.90731(19) 0.0369(10) Uani 1 1 d . . .
N9 N 0.6659(4) 0.5898(3) 0.69209(17) 0.0273(8) Uani 1 1 d . . .
N10 N 0.7090(4) 0.4726(4) 0.74752(19) 0.0366(10) Uani 1 1 d . . .
N11 N 0.7070(13) 0.4697(11) 0.9533(6) 0.070(3) Uiso 0.50 1 d PD . .
N12A N 0.0910(9) 0.8219(7) 0.7666(4) 0.0300(17) Uiso 0.50 1 d P C 2
N12 N 0.002(2) 0.7872(17) 0.7408(9) 0.108(5) Uiso 0.50 1 d PD B 1
N13 N 0.4070(8) 0.9958(6) 0.6396(3) 0.0820(19) Uani 1 1 d D . .
O1 O 0.4441(3) 0.5491(3) 0.74446(15) 0.0325(7) Uani 1 1 d . . .
O2 O 0.0292(5) 0.5385(5) 0.7308(2) 0.0665(13) Uani 1 1 d . . .
O3 O 0.6279(3) 0.8872(3) 0.71736(14) 0.0279(7) Uani 1 1 d . A .
O4 O 0.4688(4) 0.7760(3) 0.49374(16) 0.0487(10) Uani 1 1 d . . .
O5 O 0.4841(3) 0.7845(3) 0.80917(14) 0.0310(7) Uani 1 1 d . . .
O6 O 0.8962(4) 1.0729(4) 0.9403(2) 0.0606(12) Uani 1 1 d . . .
O7 O 0.6458(3) 0.6770(3) 0.67761(14) 0.0299(7) Uani 1 1 d . . .
O8 O 0.7443(5) 0.4320(3) 0.79515(18) 0.0522(11) Uani 1 1 d . . .
O9 O 0.7073(18) 0.7142(14) 1.0373(8) 0.110(5) Uiso 0.50 1 d P D 1
O9A O 0.7600(15) 0.7610(12) 1.0678(7) 0.091(4) Uiso 0.50 1 d P D 2
O10 O 0.7266(13) 0.9066(10) 1.0323(6) 0.065(3) Uiso 0.50 1 d P D 1
O10A O 0.677(2) 0.8796(17) 1.0105(9) 0.122(6) Uiso 0.50 1 d P D 2
O11 O 0.5879(8) 0.7888(7) 1.0910(3) 0.117(2) Uani 1 1 d . D .
O12A O 0.551(3) 0.671(3) 0.9901(14) 0.219(11) Uiso 0.50 1 d P D 2
O12 O 0.5372(18) 0.7434(16) 0.9769(8) 0.129(5) Uiso 0.50 1 d P D 1
O13 O -0.002(2) 0.3061(16) 0.6080(10) 0.093(6) Uani 0.50 1 d P E 1
O13A O -0.0374(18) 0.2931(18) 0.5741(7) 0.069(4) Uani 0.50 1 d P E 2
O14 O 0.188(2) 0.3443(19) 0.6238(8) 0.101(8) Uani 0.50 1 d P E 1
O14A O 0.207(2) 0.369(2) 0.5998(15) 0.131(12) Uani 0.50 1 d P E 2
O15 O 0.124(2) 0.325(2) 0.5216(10) 0.116(9) Uani 0.50 1 d P E 1
O15A O 0.041(3) 0.253(3) 0.5097(9) 0.166(12) Uani 0.50 1 d P E 2
O16A O 0.084(4) 0.179(2) 0.5926(19) 0.150(13) Uani 0.50 1 d P E 2
O16 O 0.050(2) 0.1589(17) 0.5714(17) 0.112(11) Uani 0.50 1 d P E 1
Cl1 Cl 0.6432(3) 0.7849(2) 1.03738(11) 0.0913(7) Uani 1 1 d . . .
Cl2 Cl 0.07854(15) 0.27547(12) 0.57425(7) 0.0483(4) Uani 1 1 d . . .

loop_
_atom_site_aniso_label
_atom_site_aniso_U_11
_atom_site_aniso_U_22
_atom_site_aniso_U_33
_atom_site_aniso_U_23
_atom_site_aniso_U_13
_atom_site_aniso_U_12
Zn1 0.0193(3) 0.0221(3) 0.0223(2) 0.00294(17) 0.00262(18) 0.0080(2)
C1 0.026(3) 0.025(2) 0.031(2) 0.0032(18) 0.0044(19) 0.008(2)
C2 0.024(3) 0.038(3) 0.052(3) 0.010(2) 0.004(2) 0.011(2)
C3 0.029(3) 0.040(3) 0.042(3) 0.006(2) -0.009(2) 0.009(2)
C4 0.033(3) 0.031(2) 0.034(2) 0.0108(19) 0.002(2) 0.012(2)
C5 0.028(3) 0.0179(19) 0.024(2) 0.0019(16) 0.0007(17) 0.0103(19)
C6 0.021(3) 0.025(2) 0.044(3) 0.010(2) 0.007(2) 0.001(2)
C7 0.050(4) 0.048(3) 0.052(3) 0.029(3) 0.021(3) 0.019(3)
C8 0.046(4) 0.057(4) 0.055(3) 0.027(3) 0.022(3) 0.014(3)
C9 0.126(8) 0.046(4) 0.115(6) 0.049(4) 0.072(6) 0.037(5)
C10 0.068(6) 0.133(7) 0.058(4) 0.057(5) 0.028(4) 0.052(5)
C11 0.084(6) 0.097(6) 0.063(4) 0.021(4) 0.033(4) 0.046(5)
C12 0.056(6) 0.104(6) 0.130(7) 0.072(6) 0.050(5) 0.018(5)
C13 0.032(3) 0.022(2) 0.029(2) 0.0083(17) 0.0096(19) 0.015(2)
C14 0.047(2) 0.048(2) 0.0422(18) 0.0049(15) 0.0208(15) 0.0015(17)
C15 0.047(2) 0.048(2) 0.0422(18) 0.0049(15) 0.0208(15) 0.0015(17)
C16A 0.050(8) 0.039(6) 0.054(7) 0.026(5) 0.007(5) 0.012(6)
C16 0.047(2) 0.048(2) 0.0422(18) 0.0049(15) 0.0208(15) 0.0015(17)
C17A 0.046(9) 0.103(11) 0.033(6) -0.007(6) 0.031(5) 0.014(8)
C17 0.047(2) 0.048(2) 0.0422(18) 0.0049(15) 0.0208(15) 0.0015(17)
C18A 0.049(8) 0.024(5) 0.064(8) 0.014(5) 0.027(6) 0.009(5)
C18 0.047(2) 0.048(2) 0.0422(18) 0.0049(15) 0.0208(15) 0.0015(17)
C19A 0.021(6) 0.055(7) 0.041(6) -0.002(5) 0.003(4) 0.009(5)
C19 0.047(2) 0.048(2) 0.0422(18) 0.0049(15) 0.0208(15) 0.0015(17)
C20 0.028(3) 0.040(3) 0.025(2) -0.0062(19) -0.0036(18) 0.017(2)
C21 0.056(4) 0.058(4) 0.038(3) -0.017(2) -0.013(3) 0.036(3)
C22 0.063(5) 0.071(4) 0.047(3) -0.018(3) -0.028(3) 0.046(4)
C23 0.051(4) 0.054(3) 0.045(3) -0.012(3) -0.011(3) 0.037(3)
C24 0.032(3) 0.038(3) 0.028(2) -0.0005(19) 0.0009(19) 0.020(2)
C25 0.030(3) 0.032(2) 0.020(2) -0.0039(17) 0.0002(18) 0.013(2)
C26 0.035(3) 0.037(3) 0.026(2) 0.0026(19) 0.0093(19) 0.021(2)
C27 0.038(3) 0.029(2) 0.036(3) 0.0024(19) 0.013(2) 0.016(2)
C28 0.057(4) 0.051(3) 0.042(3) 0.005(2) -0.001(3) 0.036(3)
C29 0.040(4) 0.043(3) 0.043(3) -0.004(2) 0.020(2) 0.016(3)
C30 0.064(5) 0.063(4) 0.072(4) 0.032(3) 0.024(4) 0.021(4)
C31 0.052(4) 0.047(3) 0.055(3) -0.018(3) 0.009(3) 0.024(3)
C32 0.026(3) 0.032(2) 0.033(2) 0.0009(19) 0.0026(19) 0.017(2)
C33 0.038(3) 0.029(2) 0.031(2) -0.0057(18) 0.001(2) 0.020(2)
C34 0.041(3) 0.032(3) 0.040(3) -0.005(2) -0.003(2) 0.022(3)
C35 0.065(5) 0.058(4) 0.050(3) 0.003(3) 0.020(3) 0.040(4)
C36 0.057(4) 0.049(3) 0.034(3) -0.008(2) -0.012(2) 0.029(3)
C37 0.060(5) 0.032(3) 0.070(4) 0.002(3) -0.001(3) 0.015(3)
C38 0.082(5) 0.052(3) 0.044(3) -0.011(3) -0.007(3) 0.051(4)
C43 0.099(7) 0.090(6) 0.057(4) 0.031(4) 0.037(4) 0.065(6)
C44 0.100(8) 0.154(10) 0.119(8) 0.067(7) 0.064(6) 0.081(8)
N1 0.020(2) 0.0207(17) 0.0269(18) 0.0037(14) 0.0030(14) 0.0067(17)
N2 0.024(3) 0.0259(19) 0.036(2) 0.0098(16) 0.0073(17) 0.0051(18)
N3 0.030(3) 0.050(3) 0.056(3) 0.023(2) 0.018(2) 0.013(2)
N4 0.027(2) 0.0168(17) 0.0261(18) 0.0037(14) 0.0084(15) 0.0081(16)
N5 0.040(3) 0.030(2) 0.029(2) 0.0041(16) 0.0107(17) 0.0101(19)
N6 0.027(2) 0.0280(19) 0.0238(18) 0.0006(14) 0.0005(15) 0.0132(18)
N7 0.031(2) 0.0296(19) 0.0209(17) 0.0036(14) 0.0078(15) 0.0143(18)
N8 0.030(3) 0.037(2) 0.032(2) -0.0103(17) 0.0005(17) 0.013(2)
N9 0.029(2) 0.0253(19) 0.0269(19) -0.0004(14) 0.0041(15) 0.0155(18)
N10 0.040(3) 0.034(2) 0.033(2) 0.0014(17) -0.0023(18) 0.021(2)
N13 0.090(6) 0.087(5) 0.080(4) 0.019(3) 0.021(4) 0.053(5)
O1 0.027(2) 0.0279(16) 0.0412(18) 0.0130(14) 0.0075(14) 0.0110(15)
O2 0.037(3) 0.087(3) 0.083(3) 0.037(3) 0.024(2) 0.028(3)
O3 0.029(2) 0.0212(15) 0.0257(15) 0.0015(12) 0.0069(13) 0.0052(14)
O4 0.057(3) 0.046(2) 0.0230(17) -0.0005(15) 0.0062(16) 0.010(2)
O5 0.025(2) 0.0322(17) 0.0291(16) -0.0041(13) 0.0082(13) 0.0092(15)
O6 0.037(3) 0.051(2) 0.068(3) -0.025(2) -0.012(2) 0.018(2)
O7 0.037(2) 0.0299(16) 0.0297(16) 0.0051(13) 0.0098(14) 0.0213(16)
O8 0.074(3) 0.049(2) 0.043(2) 0.0094(17) 0.0022(19) 0.043(2)
O11 0.130(7) 0.134(6) 0.107(5) 0.021(4) 0.062(5) 0.065(5)
O13 0.087(15) 0.062(8) 0.159(17) 0.030(12) 0.074(13) 0.041(10)
O13A 0.044(8) 0.084(9) 0.086(10) 0.037(9) 0.021(7) 0.030(7)
O14 0.085(16) 0.094(15) 0.068(8) -0.013(8) -0.039(9) 0.024(11)
O14A 0.061(12) 0.061(8) 0.26(4) 0.027(15) 0.064(17) 0.009(7)
O15 0.118(17) 0.20(2) 0.112(17) 0.115(17) 0.085(15) 0.104(16)
O15A 0.26(3) 0.23(3) 0.048(8) 0.015(13) -0.010(14) 0.18(3)
O16A 0.23(3) 0.13(2) 0.152(19) 0.063(18) 0.044(19) 0.15(2)
O16 0.071(11) 0.027(6) 0.23(3) 0.026(10) 0.068(15) 0.010(6)
Cl1 0.113(2) 0.0917(15) 0.0781(13) 0.0085(11) 0.0234(12) 0.0593(15)
Cl2 0.0382(9) 0.0425(7) 0.0563(8) 0.0058(6) 0.0068(6) 0.0155(7)

loop_
_atom_type_symbol
_atom_type_description
_atom_type_scat_dispersion_real
_atom_type_scat_dispersion_imag
_atom_type_scat_source
Zn Zn 0.2839 1.4301 'International Tables Vol C Tables 4.2.6.8 and 6.1.1.4'
C C 0.0033 0.0016 'International Tables Vol C Tables 4.2.6.8 and 6.1.1.4'
N N 0.0061 0.0033 'International Tables Vol C Tables 4.2.6.8 and 6.1.1.4'
O O 0.0106 0.0060 'International Tables Vol C Tables 4.2.6.8 and 6.1.1.4'
Cl Cl 0.1484 0.1585 'International Tables Vol C Tables 4.2.6.8 and 6.1.1.4'
H H 0.0000 0.0000 'International Tables Vol C Tables 4.2.6.8 and 6.1.1.4'

loop_
_geom_angle_atom_site_label_1
_geom_angle_atom_site_label_2
_geom_angle_atom_site_label_3
_geom_angle
_geom_angle_site_symmetry_1
_geom_angle_site_symmetry_3
_geom_angle_publ_flag
O5 Zn1 O3 89.55(13) . . ?
O5 Zn1 O7 169.52(13) . . ?
O3 Zn1 O7 87.44(12) . . ?
O5 Zn1 O1 93.32(14) . . ?
O3 Zn1 O1 171.19(12) . . ?
O7 Zn1 O1 91.15(13) . . ?
O5 Zn1 N1 93.93(14) . . ?
O3 Zn1 N1 86.72(13) . . ?
O7 Zn1 N1 95.91(13) . . ?
O1 Zn1 N1 84.77(13) . . ?
O5 Zn1 N6 85.53(14) . . ?
O3 Zn1 N6 99.32(14) . . ?
O7 Zn1 N6 85.06(14) . . ?
O1 Zn1 N6 89.21(14) . . ?
N1 Zn1 N6 173.92(15) . . ?
N1 C1 C2 122.6(4) . . ?
N1 C1 C6 117.5(4) . . ?
C2 C1 C6 119.8(5) . . ?
C3 C2 C1 118.8(5) . . ?
C2 C3 C4 119.5(5) . . ?
C3 C4 C5 119.3(4) . . ?
N1 C5 C4 122.0(4) . . ?
N1 C5 C13 117.5(4) . . ?
C4 C5 C13 120.5(4) . . ?
N2 C6 N3 109.4(4) . . ?
N2 C6 C1 125.9(5) . . ?
N3 C6 C1 124.7(4) . . ?
C10 C7 N2 109.2(5) . . ?
C10 C7 C9 111.2(6) . . ?
N2 C7 C9 106.1(5) . . ?
C10 C7 C8 115.9(6) . . ?
N2 C7 C8 100.3(4) . . ?
C9 C7 C8 113.0(6) . . ?
N3 C8 C12 109.5(6) . . ?
N3 C8 C11 104.6(5) . . ?
C12 C8 C11 111.2(7) . . ?
N3 C8 C7 101.4(4) . . ?
C12 C8 C7 117.0(6) . . ?
C11 C8 C7 111.9(6) . . ?
N4 C13 N5 108.4(4) . . ?
N4 C13 C5 127.8(4) . . ?
N5 C13 C5 123.7(4) . . ?
C17A C14 C16 65.2(9) . . ?
C17A C14 N5 114.2(7) . . ?
C16 C14 N5 114.7(7) . . ?
C17A C14 C15 128.2(8) . . ?
C16 C14 C15 128.0(7) . . ?
N5 C14 C15 103.5(4) . . ?
C17A C14 C17 43.7(8) . . ?
C16 C14 C17 108.9(8) . . ?
N5 C14 C17 97.1(6) . . ?
C15 C14 C17 99.5(6) . . ?
C17A C14 C16A 105.5(9) . . ?
C16 C14 C16A 40.3(7) . . ?
N5 C14 C16A 98.1(6) . . ?
C15 C14 C16A 102.8(6) . . ?
C17 C14 C16A 149.2(7) . . ?
C19A C15 C18 80.5(9) . . ?
C19A C15 N4 112.7(6) . . ?
C18 C15 N4 110.7(7) . . ?
C19A C15 C14 126.1(7) . . ?
C18 C15 C14 124.5(7) . . ?
N4 C15 C14 101.8(4) . . ?
C19A C15 C19 30.2(5) . . ?
C18 C15 C19 110.4(9) . . ?
N4 C15 C19 104.0(6) . . ?
C14 C15 C19 103.4(6) . . ?
C19A C15 C18A 110.7(8) . . ?
C18 C15 C18A 30.5(6) . . ?
N4 C15 C18A 101.3(6) . . ?
C14 C15 C18A 101.0(6) . . ?
C19 C15 C18A 140.1(8) . . ?
N6 C20 C21 122.7(4) . . ?
N6 C20 C25 116.8(4) . . ?
C21 C20 C25 120.5(4) . . ?
C22 C21 C20 118.4(5) . . ?
C21 C22 C23 120.0(5) . . ?
C24 C23 C22 118.4(5) . . ?
N6 C24 C23 123.0(4) . . ?
N6 C24 C32 117.9(4) . . ?
C23 C24 C32 119.1(4) . . ?
N7 C25 N8 109.0(4) . . ?
N7 C25 C20 127.0(4) . . ?
N8 C25 C20 124.0(4) . . ?
N7 C26 C29 106.2(4) . . ?
N7 C26 C28 108.8(4) . . ?
C29 C26 C28 109.9(5) . . ?
N7 C26 C27 101.1(4) . . ?
C29 C26 C27 114.7(4) . . ?
C28 C26 C27 115.3(4) . . ?
N8 C27 C30 105.6(5) . . ?
N8 C27 C31 108.3(4) . . ?
C30 C27 C31 110.9(5) . . ?
N8 C27 C26 101.6(4) . . ?
C30 C27 C26 114.5(5) . . ?
C31 C27 C26 114.9(4) . . ?
N9 C32 N10 108.7(4) . . ?
N9 C32 C24 126.2(4) . . ?
N10 C32 C24 125.1(4) . . ?
N9 C33 C36 108.9(4) . . ?
N9 C33 C35 105.3(4) . . ?
C36 C33 C35 111.7(5) . . ?
N9 C33 C34 100.2(4) . . ?
C36 C33 C34 115.4(5) . . ?
C35 C33 C34 114.1(4) . . ?
N10 C34 C37 105.3(5) . . ?
N10 C34 C38 108.7(4) . . ?
C37 C34 C38 111.0(5) . . ?
N10 C34 C33 101.2(4) . . ?
C37 C34 C33 113.7(4) . . ?
C38 C34 C33 115.8(5) . . ?
N11 C39 C40 176(2) . . ?
N12 C41 C42 158(6) . . ?
N12A C41A C42A 131(4) . . ?
N13 C43 C44 177.8(10) . . ?
C1 N1 C5 117.7(4) . . ?
C1 N1 Zn1 121.3(3) . . ?
C5 N1 Zn1 121.0(3) . . ?
O1 N2 C6 126.4(4) . . ?
O1 N2 C7 120.4(4) . . ?
C6 N2 C7 113.0(5) . . ?
O2 N3 C6 127.1(5) . . ?
O2 N3 C8 121.1(5) . . ?
C6 N3 C8 111.3(4) . . ?
O3 N4 C13 126.0(4) . . ?
O3 N4 C15 119.9(4) . . ?
C13 N4 C15 114.1(4) . . ?
O4 N5 C13 126.0(4) . . ?
O4 N5 C14 121.9(4) . . ?
C13 N5 C14 112.1(4) . . ?
C24 N6 C20 117.5(4) . . ?
C24 N6 Zn1 120.0(3) . . ?
C20 N6 Zn1 122.4(3) . . ?
O5 N7 C25 125.1(4) . . ?
O5 N7 C26 120.8(4) . . ?
C25 N7 C26 113.8(4) . . ?
O6 N8 C25 126.5(4) . . ?
O6 N8 C27 121.4(4) . . ?
C25 N8 C27 111.8(4) . . ?
O7 N9 C32 126.0(3) . . ?
O7 N9 C33 120.8(3) . . ?
C32 N9 C33 113.1(4) . . ?
O8 N10 C32 125.7(4) . . ?
O8 N10 C34 121.9(4) . . ?
C32 N10 C34 111.9(4) . . ?
N2 O1 Zn1 110.4(2) . . ?
N4 O3 Zn1 111.6(2) . . ?
N7 O5 Zn1 111.4(3) . . ?
N9 O7 Zn1 110.8(2) . . ?
O10A Cl1 O9 123.2(11) . . ?
O10A Cl1 O11 116.1(9) . . ?
O9 Cl1 O11 114.7(7) . . ?
O10A Cl1 O12 77.0(11) . . ?
O9 Cl1 O12 107.9(10) . . ?
O11 Cl1 O12 109.7(8) . . ?
O10A Cl1 O10 23.4(9) . . ?
O9 Cl1 O10 114.4(9) . . ?
O11 Cl1 O10 108.8(6) . . ?
O12 Cl1 O10 100.4(9) . . ?
O10A Cl1 O12A 114.3(14) . . ?
O9 Cl1 O12A 70.9(13) . . ?
O11 Cl1 O12A 107.8(13) . . ?
O12 Cl1 O12A 42.4(11) . . ?
O10 Cl1 O12A 135.3(13) . . ?
O10A Cl1 O9A 115.2(10) . . ?
O9 Cl1 O9A 30.4(7) . . ?
O11 Cl1 O9A 100.8(6) . . ?
O12 Cl1 O9A 137.6(9) . . ?
O10 Cl1 O9A 96.7(8) . . ?
O12A Cl1 O9A 100.9(13) . . ?
O15A Cl2 O14 138.7(17) . . ?
O15A Cl2 O16A 107(2) . . ?
O14 Cl2 O16A 89.7(18) . . ?
O15A Cl2 O14A 111.3(17) . . ?
O14 Cl2 O14A 28.0(14) . . ?
O16A Cl2 O14A 107.5(19) . . ?
O15A Cl2 O16 89.0(19) . . ?
O14 Cl2 O16 109.8(16) . . ?
O16A Cl2 O16 20(2) . . ?
O14A Cl2 O16 124.2(16) . . ?
O15A Cl2 O13A 89.5(14) . . ?
O14 Cl2 O13A 114.8(14) . . ?
O16A Cl2 O13A 119.5(19) . . ?
O14A Cl2 O13A 119.6(14) . . ?
O16 Cl2 O13A 111.6(13) . . ?
O15A Cl2 O13 118.5(15) . . ?
O14 Cl2 O13 89.5(15) . . ?
O16A Cl2 O13 108.0(19) . . ?
O14A Cl2 O13 103.8(15) . . ?
O16 Cl2 O13 110.8(14) . . ?
O13A Cl2 O13 29.0(8) . . ?
O15A Cl2 O15 40.5(13) . . ?
O14 Cl2 O15 99.2(13) . . ?
O16A Cl2 O15 126(2) . . ?
O14A Cl2 O15 71.2(14) . . ?
O16 Cl2 O15 116.6(17) . . ?
O13A Cl2 O15 104.4(11) . . ?
O13 Cl2 O15 124.9(12) . . ?

loop_
_geom_bond_atom_site_label_1
_geom_bond_atom_site_label_2
_geom_bond_distance
_geom_bond_site_symmetry_2
_geom_bond_publ_flag
Zn1 O5 2.063(3) . ?
Zn1 O3 2.073(3) . ?
Zn1 O7 2.075(3) . ?
Zn1 O1 2.083(3) . ?
Zn1 N1 2.136(4) . ?
Zn1 N6 2.146(4) . ?
C1 N1 1.344(6) . ?
C1 C2 1.387(7) . ?
C1 C6 1.481(6) . ?
C2 C3 1.370(8) . ?
C3 C4 1.370(8) . ?
C4 C5 1.384(6) . ?
C5 N1 1.355(5) . ?
C5 C13 1.470(7) . ?
C6 N2 1.315(6) . ?
C6 N3 1.352(7) . ?
C7 C10 1.484(9) . ?
C7 N2 1.508(6) . ?
C7 C9 1.543(9) . ?
C7 C8 1.550(9) . ?
C8 N3 1.501(7) . ?
C8 C12 1.506(9) . ?
C8 C11 1.545(10) . ?
C13 N4 1.324(6) . ?
C13 N5 1.362(6) . ?
C14 C17A 1.394(12) . ?
C14 C16 1.423(11) . ?
C14 N5 1.489(7) . ?
C14 C15 1.524(8) . ?
C14 C17 1.681(12) . ?
C14 C16A 1.731(12) . ?
C15 C19A 1.474(13) . ?
C15 C18 1.482(12) . ?
C15 N4 1.494(7) . ?
C15 C19 1.546(13) . ?
C15 C18A 1.606(12) . ?
C20 N6 1.349(6) . ?
C20 C21 1.391(7) . ?
C20 C25 1.471(7) . ?
C21 C22 1.370(8) . ?
C22 C23 1.382(8) . ?
C23 C24 1.382(7) . ?
C24 N6 1.347(6) . ?
C24 C32 1.479(6) . ?
C25 N7 1.322(6) . ?
C25 N8 1.356(6) . ?
C26 N7 1.490(6) . ?
C26 C29 1.519(7) . ?
C26 C28 1.521(7) . ?
C26 C27 1.555(7) . ?
C27 N8 1.502(6) . ?
C27 C30 1.521(8) . ?
C27 C31 1.528(7) . ?
C32 N9 1.330(6) . ?
C32 N10 1.349(6) . ?
C33 N9 1.510(5) . ?
C33 C36 1.511(7) . ?
C33 C35 1.530(8) . ?
C33 C34 1.551(7) . ?
C34 N10 1.512(6) . ?
C34 C37 1.526(9) . ?
C34 C38 1.528(7) . ?
C39 N11 1.166(15) . ?
C39 C40 1.358(16) . ?
C41 N12 1.138(19) . ?
C41 C42 1.457(19) . ?
C41A N12A 1.01(3) . ?
C41A C42A 1.43(5) . ?
C43 N13 1.126(9) . ?
C43 C44 1.387(11) . ?
N2 O1 1.305(5) . ?
N3 O2 1.267(6) . ?
N4 O3 1.303(4) . ?
N5 O4 1.266(5) . ?
N7 O5 1.312(5) . ?
N8 O6 1.267(6) . ?
N9 O7 1.297(4) . ?
N10 O8 1.270(5) . ?
O9 Cl1 1.392(16) . ?
O9A Cl1 1.524(13) . ?
O10 Cl1 1.487(12) . ?
O10A Cl1 1.354(19) . ?
O11 Cl1 1.437(7) . ?
O12A Cl1 1.49(3) . ?
O12 Cl1 1.446(17) . ?
O13 Cl2 1.441(18) . ?
O13A Cl2 1.433(19) . ?
O14 Cl2 1.341(15) . ?
O14A Cl2 1.39(2) . ?
O15 Cl2 1.451(14) . ?
O15A Cl2 1.330(18) . ?
O16A Cl2 1.37(3) . ?
O16 Cl2 1.39(2) . ?

loop_
_geom_torsion_atom_site_label_1
_geom_torsion_atom_site_label_2
_geom_torsion_atom_site_label_3
_geom_torsion_atom_site_label_4
_geom_torsion
_geom_torsion_site_symmetry_1
_geom_torsion_site_symmetry_2
_geom_torsion_site_symmetry_3
_geom_torsion_site_symmetry_4
_geom_torsion_publ_flag
N1 C1 C2 C3 0.6(8) . . . . ?
C6 C1 C2 C3 -179.1(5) . . . . ?
C1 C2 C3 C4 -0.2(8) . . . . ?
C2 C3 C4 C5 0.1(8) . . . . ?
C3 C4 C5 N1 -0.4(7) . . . . ?
C3 C4 C5 C13 -178.2(4) . . . . ?
N1 C1 C6 N2 -30.7(7) . . . . ?
C2 C1 C6 N2 149.0(5) . . . . ?
N1 C1 C6 N3 150.4(5) . . . . ?
C2 C1 C6 N3 -29.9(7) . . . . ?
C10 C7 C8 N3 137.1(6) . . . . ?
N2 C7 C8 N3 19.7(5) . . . . ?
C9 C7 C8 N3 -92.9(6) . . . . ?
C10 C7 C8 C12 -103.9(8) . . . . ?
N2 C7 C8 C12 138.7(6) . . . . ?
C9 C7 C8 C12 26.1(8) . . . . ?
C10 C7 C8 C11 26.0(7) . . . . ?
N2 C7 C8 C11 -91.4(6) . . . . ?
C9 C7 C8 C11 156.1(5) . . . . ?
N1 C5 C13 N4 -30.2(6) . . . . ?
C4 C5 C13 N4 147.6(5) . . . . ?
N1 C5 C13 N5 153.1(4) . . . . ?
C4 C5 C13 N5 -29.1(6) . . . . ?
C17A C14 C15 C19A -3.4(14) . . . . ?
C16 C14 C15 C19A -89.9(13) . . . . ?
N5 C14 C15 C19A 133.0(8) . . . . ?
C17 C14 C15 C19A 33.3(10) . . . . ?
C16A C14 C15 C19A -125.3(9) . . . . ?
C17A C14 C15 C18 101.2(14) . . . . ?
C16 C14 C15 C18 14.7(15) . . . . ?
N5 C14 C15 C18 -122.4(9) . . . . ?
C17 C14 C15 C18 137.9(10) . . . . ?
C16A C14 C15 C18 -20.7(11) . . . . ?
C17A C14 C15 N4 -133.3(10) . . . . ?
C16 C14 C15 N4 140.3(10) . . . . ?
N5 C14 C15 N4 3.1(6) . . . . ?
C17 C14 C15 N4 -96.6(6) . . . . ?
C16A C14 C15 N4 104.8(6) . . . . ?
C17A C14 C15 C19 -25.6(12) . . . . ?
C16 C14 C15 C19 -112.1(11) . . . . ?
N5 C14 C15 C19 110.8(7) . . . . ?
C17 C14 C15 C19 11.1(8) . . . . ?
C16A C14 C15 C19 -147.5(7) . . . . ?
C17A C14 C15 C18A 122.6(11) . . . . ?
C16 C14 C15 C18A 36.1(12) . . . . ?
N5 C14 C15 C18A -101.0(6) . . . . ?
C17 C14 C15 C18A 159.3(7) . . . . ?
C16A C14 C15 C18A 0.7(8) . . . . ?
N6 C20 C21 C22 0.8(10) . . . . ?
C25 C20 C21 C22 -179.8(6) . . . . ?
C20 C21 C22 C23 0.2(12) . . . . ?
C21 C22 C23 C24 -0.9(12) . . . . ?
C22 C23 C24 N6 0.7(10) . . . . ?
C22 C23 C24 C32 -179.8(6) . . . . ?
N6 C20 C25 N7 32.0(8) . . . . ?
C21 C20 C25 N7 -147.4(6) . . . . ?
N6 C20 C25 N8 -148.5(5) . . . . ?
C21 C20 C25 N8 32.1(8) . . . . ?
N7 C26 C27 N8 -15.6(4) . . . . ?
C29 C26 C27 N8 98.2(4) . . . . ?
C28 C26 C27 N8 -132.6(4) . . . . ?
N7 C26 C27 C30 97.7(5) . . . . ?
C29 C26 C27 C30 -148.5(5) . . . . ?
C28 C26 C27 C30 -19.4(6) . . . . ?
N7 C26 C27 C31 -132.2(4) . . . . ?
C29 C26 C27 C31 -18.4(6) . . . . ?
C28 C26 C27 C31 110.7(5) . . . . ?
N6 C24 C32 N9 30.0(8) . . . . ?
C23 C24 C32 N9 -149.5(6) . . . . ?
N6 C24 C32 N10 -149.8(5) . . . . ?
C23 C24 C32 N10 30.7(8) . . . . ?
N9 C33 C34 N10 -20.6(5) . . . . ?
C36 C33 C34 N10 -137.3(4) . . . . ?
C35 C33 C34 N10 91.4(5) . . . . ?
N9 C33 C34 C37 91.8(5) . . . . ?
C36 C33 C34 C37 -24.9(6) . . . . ?
C35 C33 C34 C37 -156.2(5) . . . . ?
N9 C33 C34 C38 -137.9(5) . . . . ?
C36 C33 C34 C38 105.4(6) . . . . ?
C35 C33 C34 C38 -25.9(6) . . . . ?
C2 C1 N1 C5 -0.9(6) . . . . ?
C6 C1 N1 C5 178.8(4) . . . . ?
C2 C1 N1 Zn1 178.1(4) . . . . ?
C6 C1 N1 Zn1 -2.1(5) . . . . ?
C4 C5 N1 C1 0.8(6) . . . . ?
C13 C5 N1 C1 178.6(4) . . . . ?
C4 C5 N1 Zn1 -178.3(3) . . . . ?
C13 C5 N1 Zn1 -0.4(5) . . . . ?
O5 Zn1 N1 C1 -56.8(3) . . . . ?
O3 Zn1 N1 C1 -146.1(3) . . . . ?
O7 Zn1 N1 C1 126.8(3) . . . . ?
O1 Zn1 N1 C1 36.2(3) . . . . ?
N6 Zn1 N1 C1 27.8(15) . . . . ?
O5 Zn1 N1 C5 122.2(3) . . . . ?
O3 Zn1 N1 C5 32.8(3) . . . . ?
O7 Zn1 N1 C5 -54.2(3) . . . . ?
O1 Zn1 N1 C5 -144.9(3) . . . . ?
N6 Zn1 N1 C5 -153.2(12) . . . . ?
N3 C6 N2 O1 -177.8(4) . . . . ?
C1 C6 N2 O1 3.1(7) . . . . ?
N3 C6 N2 C7 6.6(6) . . . . ?
C1 C6 N2 C7 -172.5(4) . . . . ?
C10 C7 N2 O1 44.4(7) . . . . ?
C9 C7 N2 O1 -75.5(7) . . . . ?
C8 C7 N2 O1 166.7(4) . . . . ?
C10 C7 N2 C6 -139.7(6) . . . . ?
C9 C7 N2 C6 100.4(6) . . . . ?
C8 C7 N2 C6 -17.4(6) . . . . ?
N2 C6 N3 O2 179.8(5) . . . . ?
C1 C6 N3 O2 -1.1(9) . . . . ?
N2 C6 N3 C8 8.2(6) . . . . ?
C1 C6 N3 C8 -172.7(5) . . . . ?
C12 C8 N3 O2 45.2(8) . . . . ?
C11 C8 N3 O2 -74.1(7) . . . . ?
C7 C8 N3 O2 169.5(5) . . . . ?
C12 C8 N3 C6 -142.7(6) . . . . ?
C11 C8 N3 C6 98.1(6) . . . . ?
C7 C8 N3 C6 -18.4(6) . . . . ?
N5 C13 N4 O3 -179.5(4) . . . . ?
C5 C13 N4 O3 3.4(7) . . . . ?
N5 C13 N4 C15 2.6(5) . . . . ?
C5 C13 N4 C15 -174.5(4) . . . . ?
C19A C15 N4 O3 40.5(8) . . . . ?
C18 C15 N4 O3 -47.5(9) . . . . ?
C14 C15 N4 O3 178.2(4) . . . . ?
C19 C15 N4 O3 71.0(7) . . . . ?
C18A C15 N4 O3 -77.8(7) . . . . ?
C19A C15 N4 C13 -141.5(7) . . . . ?
C18 C15 N4 C13 130.5(8) . . . . ?
C14 C15 N4 C13 -3.7(6) . . . . ?
C19 C15 N4 C13 -110.9(6) . . . . ?
C18A C15 N4 C13 100.2(6) . . . . ?
N4 C13 N5 O4 176.9(4) . . . . ?
C5 C13 N5 O4 -5.9(7) . . . . ?
N4 C13 N5 C14 -0.2(5) . . . . ?
C5 C13 N5 C14 177.0(4) . . . . ?
C17A C14 N5 O4 -35.7(10) . . . . ?
C16 C14 N5 O4 36.9(9) . . . . ?
C15 C14 N5 O4 -179.3(5) . . . . ?
C17 C14 N5 O4 -77.7(6) . . . . ?
C16A C14 N5 O4 75.4(7) . . . . ?
C17A C14 N5 C13 141.6(9) . . . . ?
C16 C14 N5 C13 -145.8(7) . . . . ?
C15 C14 N5 C13 -2.0(6) . . . . ?
C17 C14 N5 C13 99.6(6) . . . . ?
C16A C14 N5 C13 -107.3(6) . . . . ?
C23 C24 N6 C20 0.2(8) . . . . ?
C32 C24 N6 C20 -179.3(5) . . . . ?
C23 C24 N6 Zn1 -175.4(5) . . . . ?
C32 C24 N6 Zn1 5.1(6) . . . . ?
C21 C20 N6 C24 -0.9(8) . . . . ?
C25 C20 N6 C24 179.6(5) . . . . ?
C21 C20 N6 Zn1 174.6(5) . . . . ?
C25 C20 N6 Zn1 -4.9(6) . . . . ?
O5 Zn1 N6 C24 145.9(4) . . . . ?
O3 Zn1 N6 C24 -125.3(4) . . . . ?
O7 Zn1 N6 C24 -38.7(4) . . . . ?
O1 Zn1 N6 C24 52.5(4) . . . . ?
N1 Zn1 N6 C24 60.8(15) . . . . ?
O5 Zn1 N6 C20 -29.4(4) . . . . ?
O3 Zn1 N6 C20 59.4(4) . . . . ?
O7 Zn1 N6 C20 145.9(4) . . . . ?
O1 Zn1 N6 C20 -122.8(4) . . . . ?
N1 Zn1 N6 C20 -114.6(13) . . . . ?
N8 C25 N7 O5 -179.0(4) . . . . ?
C20 C25 N7 O5 0.6(7) . . . . ?
N8 C25 N7 C26 -6.0(5) . . . . ?
C20 C25 N7 C26 173.5(4) . . . . ?
C29 C26 N7 O5 67.6(5) . . . . ?
C28 C26 N7 O5 -50.6(6) . . . . ?
C27 C26 N7 O5 -172.4(4) . . . . ?
C29 C26 N7 C25 -105.7(5) . . . . ?
C28 C26 N7 C25 136.1(5) . . . . ?
C27 C26 N7 C25 14.3(5) . . . . ?
N7 C25 N8 O6 -179.6(5) . . . . ?
C20 C25 N8 O6 0.8(8) . . . . ?
N7 C25 N8 C27 -5.8(6) . . . . ?
C20 C25 N8 C27 174.7(4) . . . . ?
C30 C27 N8 O6 68.4(6) . . . . ?
C31 C27 N8 O6 -50.4(6) . . . . ?
C26 C27 N8 O6 -171.8(5) . . . . ?
C30 C27 N8 C25 -105.8(5) . . . . ?
C31 C27 N8 C25 135.4(5) . . . . ?
C26 C27 N8 C25 14.0(5) . . . . ?
N10 C32 N9 O7 174.2(4) . . . . ?
C24 C32 N9 O7 -5.6(8) . . . . ?
N10 C32 N9 C33 -9.7(6) . . . . ?
C24 C32 N9 C33 170.4(5) . . . . ?
C36 C33 N9 O7 -42.2(6) . . . . ?
C35 C33 N9 O7 77.7(5) . . . . ?
C34 C33 N9 O7 -163.7(4) . . . . ?
C36 C33 N9 C32 141.5(5) . . . . ?
C35 C33 N9 C32 -98.6(5) . . . . ?
C34 C33 N9 C32 20.1(5) . . . . ?
N9 C32 N10 O8 -178.1(5) . . . . ?
C24 C32 N10 O8 1.7(8) . . . . ?
N9 C32 N10 C34 -5.9(6) . . . . ?
C24 C32 N10 C34 174.0(5) . . . . ?
C37 C34 N10 O8 71.8(6) . . . . ?
C38 C34 N10 O8 -47.2(7) . . . . ?
C33 C34 N10 O8 -169.6(5) . . . . ?
C37 C34 N10 C32 -100.8(5) . . . . ?
C38 C34 N10 C32 140.2(5) . . . . ?
C33 C34 N10 C32 17.8(6) . . . . ?
C6 N2 O1 Zn1 48.9(5) . . . . ?
C7 N2 O1 Zn1 -135.7(4) . . . . ?
O5 Zn1 O1 N2 37.3(3) . . . . ?
O3 Zn1 O1 N2 -71.5(9) . . . . ?
O7 Zn1 O1 N2 -152.2(3) . . . . ?
N1 Zn1 O1 N2 -56.3(3) . . . . ?
N6 Zn1 O1 N2 122.8(3) . . . . ?
C13 N4 O3 Zn1 46.2(5) . . . . ?
C15 N4 O3 Zn1 -136.0(4) . . . . ?
O5 Zn1 O3 N4 -147.0(3) . . . . ?
O7 Zn1 O3 N4 43.0(3) . . . . ?
O1 Zn1 O3 N4 -37.9(10) . . . . ?
N1 Zn1 O3 N4 -53.1(3) . . . . ?
N6 Zn1 O3 N4 127.6(3) . . . . ?
C25 N7 O5 Zn1 -51.7(5) . . . . ?
C26 N7 O5 Zn1 135.8(3) . . . . ?
O3 Zn1 O5 N7 -44.9(3) . . . . ?
O7 Zn1 O5 N7 28.4(8) . . . . ?
O1 Zn1 O5 N7 143.4(3) . . . . ?
N1 Zn1 O5 N7 -131.6(3) . . . . ?
N6 Zn1 O5 N7 54.5(3) . . . . ?
C32 N9 O7 Zn1 -46.9(5) . . . . ?
C33 N9 O7 Zn1 137.4(4) . . . . ?
O5 Zn1 O7 N9 83.1(8) . . . . ?
O3 Zn1 O7 N9 156.5(3) . . . . ?
O1 Zn1 O7 N9 -32.1(3) . . . . ?
N1 Zn1 O7 N9 -117.0(3) . . . . ?
N6 Zn1 O7 N9 57.0(3) . . . . ?
